data_4084394
loop_
_publ_author_name
'Mutoh, Yuichiro'
'Sakigawara, Masahiro'
'Niiyama, Ippei'
'Saito, Shinichi'
'Ishii, Youichi'

_publ_section_title
;
 Synthesis of Rhodium--Primary Thioamide Complexes and Their
 Desulfurization Leading to Rhodium Sulfido Cubane-Type Clusters and
 Nitriles
;
_journal_issue 19
_journal_name_full Organometallics
_journal_page_first 5414
_journal_paper_doi 10.1021/om500714c
_journal_volume 33
_journal_year 2014
_chemical_formula_sum 'C72 H72 B F24 Rh4 S4'
_chemical_formula_weight 1943.99
_chemical_name_systematic
;
 ?
;
_space_group_IT_number 13
_symmetry_cell_setting monoclinic
_symmetry_space_group_name_Hall '-P 2yac'
_symmetry_space_group_name_H-M 'P 1 2/n 1'
_atom_sites_solution_hydrogens geom
_atom_sites_solution_primary direct
_atom_sites_solution_secondary difmap
_audit_creation_method SHELXL-97
_cell_angle_alpha 90.00
_cell_angle_beta 101.209(3)
_cell_angle_gamma 90.00
_cell_formula_units_Z 2
_cell_length_a 12.743(2)
_cell_length_b 15.166(3)
_cell_length_c 19.650(4)
_cell_measurement_reflns_used 9705
_cell_measurement_temperature 123.1500
_cell_measurement_theta_max 27.5126
_cell_measurement_theta_min 3.1422
_cell_volume 3725.1(12)
_computing_cell_refinement 'CrystalClear (Rigaku Inc., 2008)'
_computing_data_collection 'CrystalClear (Rigaku Inc., 2008)'
_computing_data_reduction 'CrystalClear (Rigaku Inc., 2008)'
_computing_molecular_graphics 'Yadokari-XG 2009 (Wakita Nemoto et al., 2009)'
_computing_publication_material 'Yadokari-XG 2009 (Wakita,Nemoto et al., 2009)'
_computing_structure_refinement 'SHELXL-97 (Sheldrick, 1997)'
_computing_structure_solution
;
????
;
_diffrn_ambient_temperature 123.1500
_diffrn_detector_area_resol_mean 14.7059
_diffrn_measured_fraction_theta_full 0.993
_diffrn_measured_fraction_theta_max 0.993
_diffrn_measurement_method dtprofit.ref
_diffrn_radiation_monochromator 'Graphite Monochromator'
_diffrn_radiation_source 'Sealed Tube'
_diffrn_radiation_type MoK\a
_diffrn_radiation_wavelength 0.71075
_diffrn_reflns_av_R_equivalents 0.0471
_diffrn_reflns_av_sigmaI/netI 0.0522
_diffrn_reflns_limit_h_max 16
_diffrn_reflns_limit_h_min -16
_diffrn_reflns_limit_k_max 19
_diffrn_reflns_limit_k_min -12
_diffrn_reflns_limit_l_max 23
_diffrn_reflns_limit_l_min -25
_diffrn_reflns_number 27852
_diffrn_reflns_theta_full 27.49
_diffrn_reflns_theta_max 27.49
_diffrn_reflns_theta_min 3.14
_exptl_absorpt_coefficient_mu 1.085
_exptl_absorpt_correction_T_max 1.0000
_exptl_absorpt_correction_T_min 0.7815
_exptl_absorpt_correction_type multi-scan
_exptl_absorpt_process_details 'REQUAB Jacobsen'
_exptl_crystal_colour black
_exptl_crystal_density_diffrn 1.733
_exptl_crystal_density_method 'not measured'
_exptl_crystal_description Prism
_exptl_crystal_F_000 1938
_exptl_crystal_size_max 0.4250
_exptl_crystal_size_mid 0.4210
_exptl_crystal_size_min 0.2170
_refine_diff_density_max 2.014
_refine_diff_density_min -1.956
_refine_diff_density_rms 0.121
_refine_ls_extinction_method none
_refine_ls_goodness_of_fit_ref 1.077
_refine_ls_matrix_type full
_refine_ls_number_parameters 474
_refine_ls_number_reflns 8511
_refine_ls_number_restraints 0
_refine_ls_restrained_S_all 1.077
_refine_ls_R_factor_all 0.0627
_refine_ls_R_factor_gt 0.0534
_refine_ls_shift/su_max 0.000
_refine_ls_shift/su_mean 0.000
_refine_ls_structure_factor_coef Fsqd
_refine_ls_weighting_details 'calc w=1/[\s^2^(Fo^2^)+(0.0573P)^2^+7.8019P] where P=(Fo^2^+2Fc^2^)/3'
_refine_ls_weighting_scheme calc
_refine_ls_wR_factor_gt 0.1300
_refine_ls_wR_factor_ref 0.1372
_reflns_number_gt 7298
_reflns_number_total 8511
_reflns_threshold_expression >2sigma(I)
_cod_data_source_file om500714c_si_002.cif
_cod_data_source_block 4BArF_1
_cod_depositor_comments
;
The following automatic conversions were performed:

'_exptl_absorpt_correction_type' value 'Multi-scan' changed to
'multi-scan' according to
/home/saulius/struct/COD-crude-data--automatic-downloads/rss-feeds/ACS/lib/dictionaries/cif_core.dic
dictionary named 'cif_core.dic' version 2.4.2 from 2011-04-26.

Automatic conversion script
Id: cif_fix_values 2281 2013-09-26 08:29:07Z andrius 

 Adding full bibliography for 4084388--4084398.cif.
;
_cod_original_cell_volume 3724.9(11)
_cod_original_sg_symbol_H-M 'P 2/n'
_cod_database_code 4084394

loop_
_symmetry_equiv_pos_as_xyz
'x, y, z'
'-x+1/2, y, -z+1/2'
'-x, -y, -z'
'x-1/2, -y, z-1/2'

loop_
_atom_site_label
_atom_site_type_symbol
_atom_site_fract_x
_atom_site_fract_y
_atom_site_fract_z
_atom_site_U_iso_or_equiv
_atom_site_adp_type
_atom_site_occupancy
_atom_site_symmetry_multiplicity
_atom_site_calc_flag
_atom_site_refinement_flags
Rh1 Rh 0.13281(3) 0.37694(2) 0.191298(18) 0.03130(11) Uani 1 1 d .
Rh2 Rh 0.16479(3) 0.21406(2) 0.311145(16) 0.02310(10) Uani 1 1 d .
S1 S 0.18456(9) 0.36793(7) 0.31292(5) 0.0255(2) Uani 1 1 d .
S2 S 0.15132(9) 0.22298(7) 0.18982(5) 0.0249(2) Uani 1 1 d .
F1 F 0.3504(3) -0.0406(2) -0.04673(19) 0.0673(11) Uani 1 1 d .
F2 F 0.2791(3) -0.1178(2) -0.13420(15) 0.0528(9) Uani 1 1 d .
F3 F 0.2029(3) -0.10712(19) -0.04738(15) 0.0446(7) Uani 1 1 d .
F4 F -0.1264(2) 0.1394(2) -0.14922(18) 0.0529(8) Uani 1 1 d .
F5 F -0.0527(3) 0.1268(3) -0.04303(18) 0.0684(11) Uani 1 1 d .
F6 F -0.0403(3) 0.24732(19) -0.09775(18) 0.0531(9) Uani 1 1 d .
F7 F 0.2305(2) 0.4704(2) -0.08854(16) 0.0492(8) Uani 1 1 d .
F8 F 0.3697(3) 0.4636(2) -0.00953(15) 0.0551(9) Uani 1 1 d .
F9 F 0.3714(4) 0.5387(2) -0.1011(2) 0.0826(15) Uani 1 1 d .
F10 F 0.6211(3) 0.1585(2) -0.0809(2) 0.0761(12) Uani 1 1 d .
F11 F 0.6766(2) 0.2857(2) -0.04153(17) 0.0571(9) Uani 1 1 d .
F12 F 0.6777(2) 0.2506(3) -0.14596(17) 0.0579(9) Uani 1 1 d .
C1 C -0.0268(4) 0.3840(3) 0.1204(3) 0.0384(11) Uani 1 1 d .
C2 C -0.0291(4) 0.4368(4) 0.1799(3) 0.0442(13) Uani 1 1 d .
C3 C 0.0485(5) 0.5052(4) 0.1833(3) 0.0457(13) Uani 1 1 d .
C4 C 0.1001(4) 0.4962(3) 0.1261(3) 0.0396(11) Uani 1 1 d .
C5 C 0.0564(4) 0.4197(3) 0.0875(2) 0.0348(10) Uani 1 1 d .
C6 C -0.0957(5) 0.3085(4) 0.0942(3) 0.0553(15) Uani 1 1 d .
H6A H -0.1704 0.3279 0.0827 0.066 Uiso 1 1 calc R
H6B H -0.0882 0.2626 0.1300 0.066 Uiso 1 1 calc R
H6C H -0.0742 0.2847 0.0526 0.066 Uiso 1 1 calc R
C7 C -0.1048(5) 0.4250(5) 0.2292(3) 0.066(2) Uani 1 1 d .
H7A H -0.0950 0.3661 0.2502 0.080 Uiso 1 1 calc R
H7B H -0.1787 0.4312 0.2039 0.080 Uiso 1 1 calc R
H7C H -0.0901 0.4698 0.2658 0.080 Uiso 1 1 calc R
C8 C 0.0666(6) 0.5786(4) 0.2362(3) 0.074(2) Uani 1 1 d .
H8A H 0.0499 0.6353 0.2128 0.089 Uiso 1 1 calc R
H8B H 0.1416 0.5783 0.2603 0.089 Uiso 1 1 calc R
H8C H 0.0201 0.5697 0.2699 0.089 Uiso 1 1 calc R
C9 C 0.1827(5) 0.5551(4) 0.1058(4) 0.0588(16) Uani 1 1 d .
H9A H 0.2446 0.5588 0.1441 0.071 Uiso 1 1 calc R
H9B H 0.1524 0.6141 0.0954 0.071 Uiso 1 1 calc R
H9C H 0.2052 0.5311 0.0646 0.071 Uiso 1 1 calc R
C10 C 0.0871(5) 0.3869(4) 0.0223(3) 0.0472(13) Uani 1 1 d .
H10A H 0.1635 0.3725 0.0314 0.057 Uiso 1 1 calc R
H10B H 0.0725 0.4328 -0.0134 0.057 Uiso 1 1 calc R
H10C H 0.0454 0.3341 0.0061 0.057 Uiso 1 1 calc R
C11 C 0.0359(4) 0.2019(3) 0.3723(2) 0.0315(10) Uani 1 1 d .
C12 C 0.1369(4) 0.1742(3) 0.4135(2) 0.0305(10) Uani 1 1 d .
C13 C 0.1730(4) 0.0987(3) 0.3799(2) 0.0325(10) Uani 1 1 d .
C14 C 0.0965(4) 0.0820(3) 0.3182(2) 0.0328(10) Uani 1 1 d .
C15 C 0.0121(4) 0.1465(3) 0.3133(2) 0.0316(10) Uani 1 1 d .
C16 C -0.0309(4) 0.2761(3) 0.3912(3) 0.0383(11) Uani 1 1 d .
H16A H -0.0095 0.3315 0.3721 0.046 Uiso 1 1 calc R
H16B H -0.0203 0.2808 0.4418 0.046 Uiso 1 1 calc R
H16C H -0.1065 0.2645 0.3720 0.046 Uiso 1 1 calc R
C17 C 0.1872(5) 0.2114(3) 0.4831(2) 0.0399(12) Uani 1 1 d .
H17A H 0.2461 0.2508 0.4779 0.048 Uiso 1 1 calc R
H17B H 0.2149 0.1631 0.5147 0.048 Uiso 1 1 calc R
H17C H 0.1335 0.2444 0.5022 0.048 Uiso 1 1 calc R
C18 C 0.2712(5) 0.0474(4) 0.4061(3) 0.0491(14) Uani 1 1 d .
H18A H 0.2997 0.0243 0.3668 0.059 Uiso 1 1 calc R
H18B H 0.2542 -0.0017 0.4345 0.059 Uiso 1 1 calc R
H18C H 0.3246 0.0857 0.4343 0.059 Uiso 1 1 calc R
C19 C 0.0978(5) 0.0067(3) 0.2693(3) 0.0502(15) Uani 1 1 d .
H19A H 0.1697 0.0005 0.2590 0.060 Uiso 1 1 calc R
H19B H 0.0464 0.0180 0.2262 0.060 Uiso 1 1 calc R
H19C H 0.0782 -0.0477 0.2906 0.060 Uiso 1 1 calc R
C20 C -0.0835(4) 0.1495(4) 0.2562(3) 0.0436(13) Uani 1 1 d .
H20A H -0.0608 0.1603 0.2120 0.052 Uiso 1 1 calc R
H20B H -0.1312 0.1970 0.2650 0.052 Uiso 1 1 calc R
H20C H -0.1215 0.0930 0.2539 0.052 Uiso 1 1 calc R
C21 C 0.1943(3) 0.1444(2) -0.19779(18) 0.0183(7) Uani 1 1 d .
C22 C 0.2406(3) 0.0666(3) -0.16812(18) 0.0200(7) Uani 1 1 d .
H22 H 0.3031 0.0451 -0.1822 0.024 Uiso 1 1 calc R
C23 C 0.1992(3) 0.0190(3) -0.11861(19) 0.0225(8) Uani 1 1 d .
C24 C 0.1079(3) 0.0480(3) -0.0964(2) 0.0250(8) Uani 1 1 d .
H24 H 0.0785 0.0153 -0.0634 0.030 Uiso 1 1 calc R
C25 C 0.0610(3) 0.1262(3) -0.12414(19) 0.0221(8) Uani 1 1 d .
C26 C 0.1034(3) 0.1732(3) -0.17315(19) 0.0209(7) Uani 1 1 d .
H26 H 0.0699 0.2267 -0.1907 0.025 Uiso 1 1 calc R
C27 C 0.2572(4) -0.0610(3) -0.0867(2) 0.0301(9) Uani 1 1 d .
C28 C -0.0384(4) 0.1597(3) -0.1029(2) 0.0304(9) Uani 1 1 d .
C29 C 0.3360(3) 0.2637(2) -0.19618(18) 0.0184(7) Uani 1 1 d .
C30 C 0.3049(3) 0.3405(3) -0.16503(19) 0.0208(7) Uani 1 1 d .
H30 H 0.2347 0.3631 -0.1805 0.025 Uiso 1 1 calc R
C31 C 0.3740(3) 0.3843(3) -0.11218(19) 0.0232(8) Uani 1 1 d .
C32 C 0.4782(3) 0.3551(3) -0.08872(19) 0.0259(8) Uani 1 1 d .
H32 H 0.5258 0.3858 -0.0535 0.031 Uiso 1 1 calc R
C33 C 0.5099(3) 0.2794(3) -0.1186(2) 0.0248(8) Uani 1 1 d .
C34 C 0.4403(3) 0.2348(3) -0.17035(19) 0.0214(8) Uani 1 1 d .
H34 H 0.4645 0.1824 -0.1889 0.026 Uiso 1 1 calc R
C35 C 0.3368(4) 0.4639(3) -0.0792(2) 0.0311(9) Uani 1 1 d .
C36 C 0.6209(4) 0.2436(3) -0.0957(2) 0.0347(10) Uani 1 1 d .
B1 B 0.2500 0.2044(4) -0.2500 0.0161(11) Uani 1 2 d S

loop_
_atom_site_aniso_label
_atom_site_aniso_U_11
_atom_site_aniso_U_22
_atom_site_aniso_U_33
_atom_site_aniso_U_23
_atom_site_aniso_U_13
_atom_site_aniso_U_12
Rh1 0.0318(2) 0.0336(2) 0.02934(19) -0.00570(14) 0.00803(15) 0.01009(15)
Rh2 0.02614(19) 0.02244(17) 0.02242(17) -0.00580(11) 0.00894(13) -0.00355(12)
S1 0.0273(5) 0.0206(5) 0.0282(5) 0.0028(4) 0.0043(4) 0.0029(4)
S2 0.0244(5) 0.0292(5) 0.0208(4) 0.0040(4) 0.0038(4) -0.0028(4)
F1 0.046(2) 0.065(2) 0.076(2) 0.0378(19) -0.0252(17) -0.0076(17)
F2 0.075(2) 0.0506(18) 0.0384(15) 0.0150(13) 0.0257(16) 0.0383(17)
F3 0.0563(19) 0.0358(15) 0.0492(16) 0.0183(13) 0.0290(15) 0.0067(13)
F4 0.0248(15) 0.061(2) 0.074(2) -0.0231(17) 0.0139(15) 0.0029(14)
F5 0.069(2) 0.093(3) 0.059(2) 0.0247(19) 0.051(2) 0.028(2)
F6 0.055(2) 0.0334(15) 0.084(2) -0.0241(15) 0.0443(18) -0.0035(14)
F7 0.0432(18) 0.0526(19) 0.0499(17) -0.0202(14) 0.0048(14) 0.0140(15)
F8 0.063(2) 0.066(2) 0.0332(15) -0.0213(14) 0.0010(14) 0.0112(18)
F9 0.142(4) 0.0218(15) 0.111(3) -0.0097(17) 0.092(3) -0.016(2)
F10 0.043(2) 0.047(2) 0.118(3) 0.030(2) -0.032(2) 0.0052(16)
F11 0.0272(16) 0.089(3) 0.0458(17) -0.0162(16) -0.0173(13) 0.0002(16)
F12 0.0278(16) 0.092(3) 0.0531(19) -0.0048(18) 0.0064(14) 0.0159(17)
C1 0.028(2) 0.047(3) 0.039(2) 0.011(2) 0.002(2) 0.010(2)
C2 0.042(3) 0.057(3) 0.036(2) 0.013(2) 0.014(2) 0.026(3)
C3 0.054(3) 0.043(3) 0.037(3) -0.005(2) 0.002(2) 0.028(3)
C4 0.042(3) 0.031(2) 0.043(3) 0.001(2) 0.003(2) 0.010(2)
C5 0.037(3) 0.035(2) 0.035(2) -0.0006(19) 0.013(2) 0.006(2)
C6 0.044(3) 0.062(4) 0.056(3) 0.020(3) -0.001(3) -0.002(3)
C7 0.066(4) 0.094(5) 0.045(3) 0.028(3) 0.024(3) 0.045(4)
C8 0.096(6) 0.064(4) 0.054(4) -0.015(3) -0.007(4) 0.054(4)
C9 0.050(4) 0.048(3) 0.071(4) -0.001(3) -0.004(3) -0.004(3)
C10 0.051(3) 0.057(3) 0.036(3) -0.005(2) 0.014(2) 0.005(3)
C11 0.037(3) 0.032(2) 0.031(2) -0.0035(17) 0.021(2) -0.0104(19)
C12 0.044(3) 0.025(2) 0.027(2) -0.0027(16) 0.0174(19) -0.0041(19)
C13 0.052(3) 0.019(2) 0.029(2) 0.0012(16) 0.014(2) -0.0014(19)
C14 0.049(3) 0.024(2) 0.029(2) -0.0028(17) 0.015(2) -0.013(2)
C15 0.038(3) 0.034(2) 0.028(2) -0.0040(18) 0.0171(19) -0.016(2)
C16 0.040(3) 0.042(3) 0.037(2) -0.002(2) 0.019(2) 0.001(2)
C17 0.053(3) 0.042(3) 0.025(2) -0.0101(19) 0.009(2) -0.001(2)
C18 0.073(4) 0.041(3) 0.037(3) 0.004(2) 0.018(3) 0.015(3)
C19 0.082(4) 0.036(3) 0.037(3) -0.015(2) 0.024(3) -0.020(3)
C20 0.043(3) 0.054(3) 0.037(2) -0.008(2) 0.015(2) -0.025(2)
C21 0.0162(18) 0.0204(18) 0.0182(16) -0.0049(14) 0.0025(14) -0.0043(14)
C22 0.0194(19) 0.0250(19) 0.0169(16) 0.0010(14) 0.0069(14) 0.0027(15)
C23 0.025(2) 0.0226(19) 0.0198(17) 0.0026(14) 0.0050(15) -0.0005(16)
C24 0.028(2) 0.029(2) 0.0208(17) -0.0012(15) 0.0106(16) -0.0052(17)
C25 0.0181(19) 0.028(2) 0.0208(17) -0.0061(15) 0.0054(15) -0.0031(15)
C26 0.0188(19) 0.0219(19) 0.0220(17) -0.0033(14) 0.0043(15) -0.0002(15)
C27 0.031(2) 0.034(2) 0.027(2) 0.0099(17) 0.0085(18) 0.0025(18)
C28 0.029(2) 0.031(2) 0.035(2) -0.0066(18) 0.0168(19) -0.0003(18)
C29 0.0177(18) 0.0204(18) 0.0180(16) 0.0011(14) 0.0056(14) -0.0053(14)
C30 0.0194(19) 0.0233(19) 0.0200(17) -0.0006(14) 0.0047(14) -0.0025(15)
C31 0.027(2) 0.0227(19) 0.0196(17) 0.0005(14) 0.0046(16) -0.0055(16)
C32 0.026(2) 0.033(2) 0.0176(17) 0.0002(16) 0.0021(15) -0.0080(17)
C33 0.019(2) 0.030(2) 0.0234(18) 0.0046(16) -0.0002(15) -0.0020(16)
C34 0.0201(19) 0.0233(19) 0.0210(17) 0.0040(15) 0.0041(15) -0.0007(15)
C35 0.033(2) 0.031(2) 0.029(2) -0.0038(17) 0.0075(18) -0.0044(19)
C36 0.022(2) 0.040(3) 0.037(2) 0.003(2) -0.0065(18) 0.0014(19)
B1 0.014(3) 0.017(3) 0.017(2) 0.000 0.003(2) 0.000

loop_
_atom_type_symbol
_atom_type_description
_atom_type_scat_dispersion_real
_atom_type_scat_dispersion_imag
_atom_type_scat_source
C C 0.0033 0.0016 'International Tables Vol C Tables 4.2.6.8 and 6.1.1.4'
H H 0.0000 0.0000 'International Tables Vol C Tables 4.2.6.8 and 6.1.1.4'
F F 0.0171 0.0103 'International Tables Vol C Tables 4.2.6.8 and 6.1.1.4'
Rh Rh -1.1178 0.9187 'International Tables Vol C Tables 4.2.6.8 and 6.1.1.4'
S S 0.1246 0.1234 'International Tables Vol C Tables 4.2.6.8 and 6.1.1.4'
B B 0.0013 0.0007 'International Tables Vol C Tables 4.2.6.8 and 6.1.1.4'

loop_
_geom_angle_atom_site_label_1
_geom_angle_atom_site_label_2
_geom_angle_atom_site_label_3
_geom_angle
_geom_angle_site_symmetry_1
_geom_angle_site_symmetry_3
C5 Rh1 C4 38.24(18) . .
C5 Rh1 C3 63.26(17) . .
C4 Rh1 C3 37.31(18) . .
C5 Rh1 C2 63.13(17) . .
C4 Rh1 C2 62.66(19) . .
C3 Rh1 C2 37.5(2) . .
C5 Rh1 C1 38.31(17) . .
C4 Rh1 C1 63.42(19) . .
C3 Rh1 C1 62.8(2) . .
C2 Rh1 C1 37.23(19) . .
C5 Rh1 S2 108.16(13) . .
C4 Rh1 S2 144.62(13) . .
C3 Rh1 S2 157.23(17) . .
C2 Rh1 S2 119.88(17) . .
C1 Rh1 S2 96.96(14) . .
C5 Rh1 S1 104.45(12) . 2
C4 Rh1 S1 95.95(14) . 2
C3 Rh1 S1 121.27(17) . 2
C2 Rh1 S1 157.79(15) . 2
C1 Rh1 S1 140.27(13) . 2
S2 Rh1 S1 80.74(4) . 2
C5 Rh1 S1 162.14(12) . .
C4 Rh1 S1 128.30(13) . .
C3 Rh1 S1 99.17(13) . .
C2 Rh1 S1 101.35(13) . .
C1 Rh1 S1 132.61(13) . .
S2 Rh1 S1 86.90(4) . .
S1 Rh1 S1 87.05(4) 2 .
C12 Rh2 C14 63.56(16) . .
C12 Rh2 C13 38.26(15) . .
C14 Rh2 C13 37.76(17) . .
C12 Rh2 C15 63.54(17) . .
C14 Rh2 C15 38.27(18) . .
C13 Rh2 C15 63.68(19) . .
C12 Rh2 C11 38.16(18) . .
C14 Rh2 C11 63.11(16) . .
C13 Rh2 C11 63.53(18) . .
C15 Rh2 C11 37.29(15) . .
C12 Rh2 S1 107.25(11) . .
C14 Rh2 S1 161.36(13) . .
C13 Rh2 S1 142.11(12) . .
C15 Rh2 S1 123.62(13) . .
C11 Rh2 S1 99.37(12) . .
C12 Rh2 S2 111.24(13) . 2
C14 Rh2 S2 117.39(14) . 2
C13 Rh2 S2 97.01(14) . 2
C15 Rh2 S2 155.64(13) . 2
C11 Rh2 S2 148.37(13) . 2
S1 Rh2 S2 80.71(4) . 2
C12 Rh2 S2 161.54(12) . .
C14 Rh2 S2 99.43(11) . .
C13 Rh2 S2 130.64(11) . .
C15 Rh2 S2 98.88(11) . .
C11 Rh2 S2 129.36(13) . .
S1 Rh2 S2 86.82(4) . .
S2 Rh2 S2 82.27(4) 2 .
Rh2 S1 Rh1 99.29(4) . 2
Rh2 S1 Rh1 91.97(4) . .
Rh1 S1 Rh1 92.56(4) 2 .
Rh1 S2 Rh2 99.21(4) . 2
Rh1 S2 Rh2 91.85(4) . .
Rh2 S2 Rh2 97.35(4) 2 .
C2 C1 C5 106.8(5) . .
C2 C1 C6 128.2(5) . .
C5 C1 C6 125.0(5) . .
C2 C1 Rh1 71.1(3) . .
C5 C1 Rh1 68.9(3) . .
C6 C1 Rh1 126.1(4) . .
C1 C2 C3 108.9(4) . .
C1 C2 C7 125.4(6) . .
C3 C2 C7 125.6(5) . .
C1 C2 Rh1 71.7(3) . .
C3 C2 Rh1 70.8(3) . .
C7 C2 Rh1 125.8(4) . .
C4 C3 C2 108.5(4) . .
C4 C3 C8 125.9(6) . .
C2 C3 C8 125.4(5) . .
C4 C3 Rh1 71.2(3) . .
C2 C3 Rh1 71.7(3) . .
C8 C3 Rh1 126.3(4) . .
C3 C4 C5 107.8(5) . .
C3 C4 C9 127.9(5) . .
C5 C4 C9 124.3(5) . .
C3 C4 Rh1 71.5(3) . .
C5 C4 Rh1 69.8(3) . .
C9 C4 Rh1 125.6(4) . .
C4 C5 C1 108.0(4) . .
C4 C5 C10 125.5(5) . .
C1 C5 C10 126.4(5) . .
C4 C5 Rh1 71.9(3) . .
C1 C5 Rh1 72.8(3) . .
C10 C5 Rh1 124.0(4) . .
C1 C6 H6A 109.5 . .
C1 C6 H6B 109.5 . .
H6A C6 H6B 109.5 . .
C1 C6 H6C 109.5 . .
H6A C6 H6C 109.5 . .
H6B C6 H6C 109.5 . .
C2 C7 H7A 109.5 . .
C2 C7 H7B 109.5 . .
H7A C7 H7B 109.5 . .
C2 C7 H7C 109.5 . .
H7A C7 H7C 109.5 . .
H7B C7 H7C 109.5 . .
C3 C8 H8A 109.5 . .
C3 C8 H8B 109.5 . .
H8A C8 H8B 109.5 . .
C3 C8 H8C 109.5 . .
H8A C8 H8C 109.5 . .
H8B C8 H8C 109.5 . .
C4 C9 H9A 109.5 . .
C4 C9 H9B 109.5 . .
H9A C9 H9B 109.5 . .
C4 C9 H9C 109.5 . .
H9A C9 H9C 109.5 . .
H9B C9 H9C 109.5 . .
C5 C10 H10A 109.5 . .
C5 C10 H10B 109.5 . .
H10A C10 H10B 109.5 . .
C5 C10 H10C 109.5 . .
H10A C10 H10C 109.5 . .
H10B C10 H10C 109.5 . .
C15 C11 C12 108.2(4) . .
C15 C11 C16 127.3(5) . .
C12 C11 C16 124.5(4) . .
C15 C11 Rh2 70.8(2) . .
C12 C11 Rh2 69.9(2) . .
C16 C11 Rh2 125.9(3) . .
C13 C12 C11 107.7(4) . .
C13 C12 C17 126.7(5) . .
C11 C12 C17 125.3(4) . .
C13 C12 Rh2 71.1(2) . .
C11 C12 Rh2 72.0(2) . .
C17 C12 Rh2 127.9(3) . .
C14 C13 C12 107.8(4) . .
C14 C13 C18 126.5(4) . .
C12 C13 C18 125.7(5) . .
C14 C13 Rh2 71.0(2) . .
C12 C13 Rh2 70.6(2) . .
C18 C13 Rh2 124.6(3) . .
C13 C14 C15 108.3(4) . .
C13 C14 C19 126.4(5) . .
C15 C14 C19 125.2(5) . .
C13 C14 Rh2 71.2(2) . .
C15 C14 Rh2 71.2(2) . .
C19 C14 Rh2 127.0(3) . .
C11 C15 C14 108.0(4) . .
C11 C15 C20 127.9(5) . .
C14 C15 C20 124.1(4) . .
C11 C15 Rh2 72.0(2) . .
C14 C15 Rh2 70.6(2) . .
C20 C15 Rh2 124.6(3) . .
C11 C16 H16A 109.5 . .
C11 C16 H16B 109.5 . .
H16A C16 H16B 109.5 . .
C11 C16 H16C 109.5 . .
H16A C16 H16C 109.5 . .
H16B C16 H16C 109.5 . .
C12 C17 H17A 109.5 . .
C12 C17 H17B 109.5 . .
H17A C17 H17B 109.5 . .
C12 C17 H17C 109.5 . .
H17A C17 H17C 109.5 . .
H17B C17 H17C 109.5 . .
C13 C18 H18A 109.5 . .
C13 C18 H18B 109.5 . .
H18A C18 H18B 109.5 . .
C13 C18 H18C 109.5 . .
H18A C18 H18C 109.5 . .
H18B C18 H18C 109.5 . .
C14 C19 H19A 109.5 . .
C14 C19 H19B 109.5 . .
H19A C19 H19B 109.5 . .
C14 C19 H19C 109.5 . .
H19A C19 H19C 109.5 . .
H19B C19 H19C 109.5 . .
C15 C20 H20A 109.5 . .
C15 C20 H20B 109.5 . .
H20A C20 H20B 109.5 . .
C15 C20 H20C 109.5 . .
H20A C20 H20C 109.5 . .
H20B C20 H20C 109.5 . .
C22 C21 C26 115.4(3) . .
C22 C21 B1 122.2(3) . .
C26 C21 B1 122.0(3) . .
C21 C22 C23 122.8(3) . .
C21 C22 H22 118.6 . .
C23 C22 H22 118.6 . .
C24 C23 C22 120.5(4) . .
C24 C23 C27 120.0(3) . .
C22 C23 C27 119.4(3) . .
C23 C24 C25 118.0(3) . .
C23 C24 H24 121.0 . .
C25 C24 H24 121.0 . .
C26 C25 C24 120.9(3) . .
C26 C25 C28 118.8(4) . .
C24 C25 C28 120.2(3) . .
C25 C26 C21 122.3(4) . .
C25 C26 H26 118.8 . .
C21 C26 H26 118.8 . .
F1 C27 F3 106.6(4) . .
F1 C27 F2 106.2(4) . .
F3 C27 F2 105.6(4) . .
F1 C27 C23 111.8(4) . .
F3 C27 C23 113.6(4) . .
F2 C27 C23 112.5(3) . .
F5 C28 F6 107.5(4) . .
F5 C28 F4 106.1(4) . .
F6 C28 F4 104.9(4) . .
F5 C28 C25 112.9(4) . .
F6 C28 C25 112.8(3) . .
F4 C28 C25 112.0(3) . .
C34 C29 C30 115.5(4) . .
C34 C29 B1 122.1(3) . .
C30 C29 B1 121.8(3) . .
C31 C30 C29 121.9(4) . .
C31 C30 H30 119.1 . .
C29 C30 H30 119.1 . .
C32 C31 C30 121.3(4) . .
C32 C31 C35 118.6(4) . .
C30 C31 C35 120.2(4) . .
C33 C32 C31 117.6(4) . .
C33 C32 H32 121.2 . .
C31 C32 H32 121.2 . .
C32 C33 C34 121.1(4) . .
C32 C33 C36 120.6(4) . .
C34 C33 C36 118.3(4) . .
C33 C34 C29 122.7(4) . .
C33 C34 H34 118.7 . .
C29 C34 H34 118.7 . .
F9 C35 F7 106.6(4) . .
F9 C35 F8 106.0(4) . .
F7 C35 F8 104.3(3) . .
F9 C35 C31 113.5(3) . .
F7 C35 C31 113.6(4) . .
F8 C35 C31 112.0(4) . .
F11 C36 F10 108.4(4) . .
F11 C36 F12 105.9(4) . .
F10 C36 F12 105.2(4) . .
F11 C36 C33 113.2(4) . .
F10 C36 C33 112.4(4) . .
F12 C36 C33 111.3(4) . .
C21 B1 C21 112.3(4) 2_554 .
C21 B1 C29 102.62(17) 2_554 2_554
C21 B1 C29 113.22(19) . 2_554
C21 B1 C29 113.22(19) 2_554 .
C21 B1 C29 102.62(17) . .
C29 B1 C29 113.3(4) 2_554 .

loop_
_geom_bond_atom_site_label_1
_geom_bond_atom_site_label_2
_geom_bond_distance
_geom_bond_site_symmetry_2
Rh1 C5 2.180(5) .
Rh1 C4 2.208(5) .
Rh1 C3 2.213(5) .
Rh1 C2 2.225(5) .
Rh1 C1 2.234(5) .
Rh1 S2 2.3475(12) .
Rh1 S1 2.3488(12) 2
Rh1 S1 2.3564(11) .
Rh2 C12 2.194(4) .
Rh2 C14 2.199(4) .
Rh2 C13 2.201(4) .
Rh2 C15 2.207(4) .
Rh2 C11 2.222(4) .
Rh2 S1 2.3467(11) .
Rh2 S2 2.3510(12) 2
Rh2 S2 2.3606(11) .
S1 Rh1 2.3487(12) 2
S2 Rh2 2.3510(12) 2
F1 C27 1.327(6) .
F2 C27 1.340(5) .
F3 C27 1.330(5) .
F4 C28 1.335(6) .
F5 C28 1.323(5) .
F6 C28 1.333(5) .
F7 C35 1.334(5) .
F8 C35 1.351(5) .
F9 C35 1.319(5) .
F10 C36 1.324(6) .
F11 C36 1.323(5) .
F12 C36 1.337(6) .
C1 C2 1.423(7) .
C1 C5 1.449(7) .
C1 C6 1.473(8) .
C2 C3 1.426(8) .
C2 C7 1.506(7) .
C3 C4 1.414(7) .
C3 C8 1.509(8) .
C4 C5 1.438(7) .
C4 C9 1.493(8) .
C5 C10 1.496(6) .
C6 H6A 0.9800 .
C6 H6B 0.9800 .
C6 H6C 0.9800 .
C7 H7A 0.9800 .
C7 H7B 0.9800 .
C7 H7C 0.9800 .
C8 H8A 0.9800 .
C8 H8B 0.9800 .
C8 H8C 0.9800 .
C9 H9A 0.9800 .
C9 H9B 0.9800 .
C9 H9C 0.9800 .
C10 H10A 0.9800 .
C10 H10B 0.9800 .
C10 H10C 0.9800 .
C11 C15 1.416(6) .
C11 C12 1.444(7) .
C11 C16 1.501(6) .
C12 C13 1.440(6) .
C12 C17 1.503(6) .
C13 C14 1.424(7) .
C13 C18 1.477(7) .
C14 C15 1.444(7) .
C14 C19 1.494(6) .
C15 C20 1.488(7) .
C16 H16A 0.9800 .
C16 H16B 0.9800 .
C16 H16C 0.9800 .
C17 H17A 0.9800 .
C17 H17B 0.9800 .
C17 H17C 0.9800 .
C18 H18A 0.9800 .
C18 H18B 0.9800 .
C18 H18C 0.9800 .
C19 H19A 0.9800 .
C19 H19B 0.9800 .
C19 H19C 0.9800 .
C20 H20A 0.9800 .
C20 H20B 0.9800 .
C20 H20C 0.9800 .
C21 C22 1.395(5) .
C21 C26 1.409(5) .
C21 B1 1.633(5) .
C22 C23 1.395(5) .
C22 H22 0.9500 .
C23 C24 1.390(5) .
C23 C27 1.495(6) .
C24 C25 1.390(6) .
C24 H24 0.9500 .
C25 C26 1.389(5) .
C25 C28 1.499(5) .
C26 H26 0.9500 .
C29 C34 1.398(5) .
C29 C30 1.409(5) .
C29 B1 1.636(5) .
C30 C31 1.393(5) .
C30 H30 0.9500 .
C31 C32 1.391(6) .
C31 C35 1.490(6) .
C32 C33 1.385(6) .
C32 H32 0.9500 .
C33 C34 1.389(6) .
C33 C36 1.500(6) .
C34 H34 0.9500 .
B1 C21 1.633(5) 2_554
B1 C29 1.636(5) 2_554

loop_
_geom_torsion_atom_site_label_1
_geom_torsion_atom_site_label_2
_geom_torsion_atom_site_label_3
_geom_torsion_atom_site_label_4
_geom_torsion
_geom_torsion_site_symmetry_1
_geom_torsion_site_symmetry_4
C12 Rh2 S1 Rh1 111.05(14) . 2
C14 Rh2 S1 Rh1 168.5(4) . 2
C13 Rh2 S1 Rh1 91.1(2) . 2
C15 Rh2 S1 Rh1 -179.68(13) . 2
C11 Rh2 S1 Rh1 149.49(14) . 2
S2 Rh2 S1 Rh1 1.55(4) 2 2
S2 Rh2 S1 Rh1 -81.13(4) . 2
C12 Rh2 S1 Rh1 -156.04(14) . .
C14 Rh2 S1 Rh1 -98.6(4) . .
C13 Rh2 S1 Rh1 -176.0(2) . .
C15 Rh2 S1 Rh1 -86.76(14) . .
C11 Rh2 S1 Rh1 -117.60(14) . .
S2 Rh2 S1 Rh1 94.47(4) 2 .
S2 Rh2 S1 Rh1 11.79(4) . .
C5 Rh1 S1 Rh2 136.3(4) . .
C4 Rh1 S1 Rh2 172.00(18) . .
C3 Rh1 S1 Rh2 146.06(17) . .
C2 Rh1 S1 Rh2 108.01(17) . .
C1 Rh1 S1 Rh2 84.76(19) . .
S2 Rh1 S1 Rh2 -11.86(4) . .
S1 Rh1 S1 Rh2 -92.74(4) 2 .
C5 Rh1 S1 Rh1 -124.3(4) . 2
C4 Rh1 S1 Rh1 -88.60(18) . 2
C3 Rh1 S1 Rh1 -114.55(17) . 2
C2 Rh1 S1 Rh1 -152.60(17) . 2
C1 Rh1 S1 Rh1 -175.85(19) . 2
S2 Rh1 S1 Rh1 87.54(4) . 2
S1 Rh1 S1 Rh1 6.66(5) 2 2
C5 Rh1 S2 Rh2 103.84(13) . 2
C4 Rh1 S2 Rh2 88.8(2) . 2
C3 Rh1 S2 Rh2 167.6(3) . 2
C2 Rh1 S2 Rh2 172.72(14) . 2
C1 Rh1 S2 Rh2 141.47(13) . 2
S1 Rh1 S2 Rh2 1.56(4) 2 2
S1 Rh1 S2 Rh2 -85.96(4) . 2
C5 Rh1 S2 Rh2 -158.42(13) . .
C4 Rh1 S2 Rh2 -173.4(2) . .
C3 Rh1 S2 Rh2 -94.7(3) . .
C2 Rh1 S2 Rh2 -89.53(15) . .
C1 Rh1 S2 Rh2 -120.78(13) . .
S1 Rh1 S2 Rh2 99.30(4) 2 .
S1 Rh1 S2 Rh2 11.79(4) . .
C12 Rh2 S2 Rh1 128.7(4) . .
C14 Rh2 S2 Rh1 150.49(14) . .
C13 Rh2 S2 Rh1 174.49(18) . .
C15 Rh2 S2 Rh1 111.71(13) . .
C11 Rh2 S2 Rh1 87.68(15) . .
S1 Rh2 S2 Rh1 -11.84(4) . .
S2 Rh2 S2 Rh1 -92.89(3) 2 .
C12 Rh2 S2 Rh2 -131.8(4) . 2
C14 Rh2 S2 Rh2 -109.98(14) . 2
C13 Rh2 S2 Rh2 -85.98(18) . 2
C15 Rh2 S2 Rh2 -148.76(13) . 2
C11 Rh2 S2 Rh2 -172.79(15) . 2
S1 Rh2 S2 Rh2 87.70(4) . 2
S2 Rh2 S2 Rh2 6.65(5) 2 2
C5 Rh1 C1 C2 -117.4(4) . .
C4 Rh1 C1 C2 -79.0(3) . .
C3 Rh1 C1 C2 -37.0(3) . .
S2 Rh1 C1 C2 132.0(3) . .
S1 Rh1 C1 C2 -144.1(3) 2 .
S1 Rh1 C1 C2 39.8(4) . .
C4 Rh1 C1 C5 38.4(3) . .
C3 Rh1 C1 C5 80.4(3) . .
C2 Rh1 C1 C5 117.4(4) . .
S2 Rh1 C1 C5 -110.6(3) . .
S1 Rh1 C1 C5 -26.7(4) 2 .
S1 Rh1 C1 C5 157.2(2) . .
C5 Rh1 C1 C6 118.6(6) . .
C4 Rh1 C1 C6 157.0(5) . .
C3 Rh1 C1 C6 -161.0(5) . .
C2 Rh1 C1 C6 -124.0(6) . .
S2 Rh1 C1 C6 8.0(5) . .
S1 Rh1 C1 C6 91.9(5) 2 .
S1 Rh1 C1 C6 -84.2(5) . .
C5 C1 C2 C3 1.5(6) . .
C6 C1 C2 C3 -177.1(5) . .
Rh1 C1 C2 C3 61.4(4) . .
C5 C1 C2 C7 178.8(5) . .
C6 C1 C2 C7 0.1(8) . .
Rh1 C1 C2 C7 -121.4(5) . .
C5 C1 C2 Rh1 -59.9(3) . .
C6 C1 C2 Rh1 121.5(5) . .
C5 Rh1 C2 C1 38.1(3) . .
C4 Rh1 C2 C1 81.3(3) . .
C3 Rh1 C2 C1 118.4(4) . .
S2 Rh1 C2 C1 -58.3(3) . .
S1 Rh1 C2 C1 98.0(5) 2 .
S1 Rh1 C2 C1 -151.3(3) . .
C5 Rh1 C2 C3 -80.3(3) . .
C4 Rh1 C2 C3 -37.1(3) . .
C1 Rh1 C2 C3 -118.4(4) . .
S2 Rh1 C2 C3 -176.7(2) . .
S1 Rh1 C2 C3 -20.4(5) 2 .
S1 Rh1 C2 C3 90.3(3) . .
C5 Rh1 C2 C7 159.0(6) . .
C4 Rh1 C2 C7 -157.8(6) . .
C3 Rh1 C2 C7 -120.6(7) . .
C1 Rh1 C2 C7 121.0(7) . .
S2 Rh1 C2 C7 62.6(6) . .
S1 Rh1 C2 C7 -141.0(5) 2 .
S1 Rh1 C2 C7 -30.3(6) . .
C1 C2 C3 C4 0.0(6) . .
C7 C2 C3 C4 -177.2(5) . .
Rh1 C2 C3 C4 62.0(3) . .
C1 C2 C3 C8 176.0(5) . .
C7 C2 C3 C8 -1.2(8) . .
Rh1 C2 C3 C8 -122.0(5) . .
C1 C2 C3 Rh1 -62.0(3) . .
C7 C2 C3 Rh1 120.8(5) . .
C5 Rh1 C3 C4 -37.8(3) . .
C2 Rh1 C3 C4 -117.8(4) . .
C1 Rh1 C3 C4 -81.0(3) . .
S2 Rh1 C3 C4 -110.4(4) . .
S1 Rh1 C3 C4 53.4(4) 2 .
S1 Rh1 C3 C4 145.5(3) . .
C5 Rh1 C3 C2 79.9(3) . .
C4 Rh1 C3 C2 117.8(4) . .
C1 Rh1 C3 C2 36.7(3) . .
S2 Rh1 C3 C2 7.3(5) . .
S1 Rh1 C3 C2 171.1(2) 2 .
S1 Rh1 C3 C2 -96.7(3) . .
C5 Rh1 C3 C8 -159.1(7) . .
C4 Rh1 C3 C8 -121.2(7) . .
C2 Rh1 C3 C8 121.0(7) . .
C1 Rh1 C3 C8 157.7(7) . .
S2 Rh1 C3 C8 128.3(5) . .
S1 Rh1 C3 C8 -67.9(6) 2 .
S1 Rh1 C3 C8 24.3(6) . .
C2 C3 C4 C5 -1.6(6) . .
C8 C3 C4 C5 -177.6(5) . .
Rh1 C3 C4 C5 60.7(3) . .
C2 C3 C4 C9 176.5(5) . .
C8 C3 C4 C9 0.5(9) . .
Rh1 C3 C4 C9 -121.2(6) . .
C2 C3 C4 Rh1 -62.4(4) . .
C8 C3 C4 Rh1 121.7(5) . .
C5 Rh1 C4 C3 117.8(4) . .
C2 Rh1 C4 C3 37.3(3) . .
C1 Rh1 C4 C3 79.3(3) . .
S2 Rh1 C4 C3 141.2(3) . .
S1 Rh1 C4 C3 -136.4(3) 2 .
S1 Rh1 C4 C3 -45.4(4) . .
C3 Rh1 C4 C5 -117.8(4) . .
C2 Rh1 C4 C5 -80.4(3) . .
C1 Rh1 C4 C5 -38.5(3) . .
S2 Rh1 C4 C5 23.5(4) . .
S1 Rh1 C4 C5 105.8(3) 2 .
S1 Rh1 C4 C5 -163.2(2) . .
C5 Rh1 C4 C9 -118.3(6) . .
C3 Rh1 C4 C9 123.9(6) . .
C2 Rh1 C4 C9 161.2(5) . .
C1 Rh1 C4 C9 -156.8(5) . .
S2 Rh1 C4 C9 -94.9(5) . .
S1 Rh1 C4 C9 -12.5(5) 2 .
S1 Rh1 C4 C9 78.5(5) . .
C3 C4 C5 C1 2.6(6) . .
C9 C4 C5 C1 -175.6(5) . .
Rh1 C4 C5 C1 64.4(3) . .
C3 C4 C5 C10 178.8(5) . .
C9 C4 C5 C10 0.6(8) . .
Rh1 C4 C5 C10 -119.3(5) . .
C3 C4 C5 Rh1 -61.8(3) . .
C9 C4 C5 Rh1 120.0(5) . .
C2 C1 C5 C4 -2.5(5) . .
C6 C1 C5 C4 176.2(5) . .
Rh1 C1 C5 C4 -63.8(3) . .
C2 C1 C5 C10 -178.7(5) . .
C6 C1 C5 C10 0.0(8) . .
Rh1 C1 C5 C10 120.0(5) . .
C2 C1 C5 Rh1 61.3(3) . .
C6 C1 C5 Rh1 -120.0(5) . .
C3 Rh1 C5 C4 36.9(3) . .
C2 Rh1 C5 C4 79.1(3) . .
C1 Rh1 C5 C4 116.1(4) . .
S2 Rh1 C5 C4 -166.0(2) . .
S1 Rh1 C5 C4 -81.1(3) 2 .
S1 Rh1 C5 C4 47.7(6) . .
C4 Rh1 C5 C1 -116.1(4) . .
C3 Rh1 C5 C1 -79.2(3) . .
C2 Rh1 C5 C1 -37.0(3) . .
S2 Rh1 C5 C1 77.9(3) . .
S1 Rh1 C5 C1 162.7(3) 2 .
S1 Rh1 C5 C1 -68.4(6) . .
C4 Rh1 C5 C10 121.1(6) . .
C3 Rh1 C5 C10 158.0(5) . .
C2 Rh1 C5 C10 -159.8(5) . .
C1 Rh1 C5 C10 -122.8(6) . .
S2 Rh1 C5 C10 -44.8(5) . .
S1 Rh1 C5 C10 40.0(4) 2 .
S1 Rh1 C5 C10 168.8(3) . .
C12 Rh2 C11 C15 -118.7(4) . .
C14 Rh2 C11 C15 -38.1(3) . .
C13 Rh2 C11 C15 -80.6(3) . .
S1 Rh2 C11 C15 135.2(3) . .
S2 Rh2 C11 C15 -137.3(3) 2 .
S2 Rh2 C11 C15 41.6(3) . .
C14 Rh2 C11 C12 80.6(3) . .
C13 Rh2 C11 C12 38.2(2) . .
C15 Rh2 C11 C12 118.7(4) . .
S1 Rh2 C11 C12 -106.0(2) . .
S2 Rh2 C11 C12 -18.6(4) 2 .
S2 Rh2 C11 C12 160.4(2) . .
C12 Rh2 C11 C16 118.6(5) . .
C14 Rh2 C11 C16 -160.7(5) . .
C13 Rh2 C11 C16 156.8(5) . .
C15 Rh2 C11 C16 -122.6(6) . .
S1 Rh2 C11 C16 12.6(4) . .
S2 Rh2 C11 C16 100.1(4) 2 .
S2 Rh2 C11 C16 -81.0(4) . .
C15 C11 C12 C13 -1.9(5) . .
C16 C11 C12 C13 177.1(4) . .
Rh2 C11 C12 C13 -62.5(3) . .
C15 C11 C12 C17 -175.2(4) . .
C16 C11 C12 C17 3.8(7) . .
Rh2 C11 C12 C17 124.2(4) . .
C15 C11 C12 Rh2 60.6(3) . .
C16 C11 C12 Rh2 -120.4(4) . .
C14 Rh2 C12 C13 37.3(3) . .
C15 Rh2 C12 C13 80.3(3) . .
C11 Rh2 C12 C13 116.7(4) . .
S1 Rh2 C12 C13 -160.2(3) . .
S2 Rh2 C12 C13 -73.7(3) 2 .
S2 Rh2 C12 C13 61.5(5) . .
C14 Rh2 C12 C11 -79.4(3) . .
C13 Rh2 C12 C11 -116.7(4) . .
C15 Rh2 C12 C11 -36.4(3) . .
S1 Rh2 C12 C11 83.1(2) . .
S2 Rh2 C12 C11 169.7(2) 2 .
S2 Rh2 C12 C11 -55.2(5) . .
C14 Rh2 C12 C17 159.6(5) . .
C13 Rh2 C12 C17 122.3(6) . .
C15 Rh2 C12 C17 -157.5(5) . .
C11 Rh2 C12 C17 -121.1(5) . .
S1 Rh2 C12 C17 -37.9(4) . .
S2 Rh2 C12 C17 48.6(4) 2 .
S2 Rh2 C12 C17 -176.2(3) . .
C11 C12 C13 C14 1.4(5) . .
C17 C12 C13 C14 174.6(4) . .
Rh2 C12 C13 C14 -61.7(3) . .
C11 C12 C13 C18 -177.6(4) . .
C17 C12 C13 C18 -4.4(7) . .
Rh2 C12 C13 C18 119.3(5) . .
C11 C12 C13 Rh2 63.1(3) . .
C17 C12 C13 Rh2 -123.7(5) . .
C12 Rh2 C13 C14 117.6(4) . .
C15 Rh2 C13 C14 37.7(3) . .
C11 Rh2 C13 C14 79.5(3) . .
S1 Rh2 C13 C14 149.4(2) . .
S2 Rh2 C13 C14 -126.7(3) 2 .
S2 Rh2 C13 C14 -40.9(3) . .
C14 Rh2 C13 C12 -117.6(4) . .
C15 Rh2 C13 C12 -79.9(3) . .
C11 Rh2 C13 C12 -38.1(3) . .
S1 Rh2 C13 C12 31.8(4) . .
S2 Rh2 C13 C12 115.7(3) 2 .
S2 Rh2 C13 C12 -158.5(2) . .
C12 Rh2 C13 C18 -120.6(5) . .
C14 Rh2 C13 C18 121.9(5) . .
C15 Rh2 C13 C18 159.5(4) . .
C11 Rh2 C13 C18 -158.6(5) . .
S1 Rh2 C13 C18 -88.7(4) . .
S2 Rh2 C13 C18 -4.9(4) 2 .
S2 Rh2 C13 C18 80.9(4) . .
C12 C13 C14 C15 -0.4(5) . .
C18 C13 C14 C15 178.6(4) . .
Rh2 C13 C14 C15 -61.8(3) . .
C12 C13 C14 C19 -176.0(4) . .
C18 C13 C14 C19 3.0(7) . .
Rh2 C13 C14 C19 122.6(4) . .
C12 C13 C14 Rh2 61.4(3) . .
C18 C13 C14 Rh2 -119.5(5) . .
C12 Rh2 C14 C13 -37.8(3) . .
C15 Rh2 C14 C13 -117.8(4) . .
C11 Rh2 C14 C13 -80.7(3) . .
S1 Rh2 C14 C13 -101.8(4) . .
S2 Rh2 C14 C13 63.6(3) 2 .
S2 Rh2 C14 C13 149.7(2) . .
C12 Rh2 C14 C15 80.0(3) . .
C13 Rh2 C14 C15 117.8(4) . .
C11 Rh2 C14 C15 37.1(2) . .
S1 Rh2 C14 C15 16.0(5) . .
S2 Rh2 C14 C15 -178.5(2) 2 .
S2 Rh2 C14 C15 -92.4(2) . .
C12 Rh2 C14 C19 -159.7(6) . .
C13 Rh2 C14 C19 -121.8(6) . .
C15 Rh2 C14 C19 120.3(6) . .
C11 Rh2 C14 C19 157.4(6) . .
S1 Rh2 C14 C19 136.3(4) . .
S2 Rh2 C14 C19 -58.2(5) 2 .
S2 Rh2 C14 C19 27.9(5) . .
C12 C11 C15 C14 1.6(4) . .
C16 C11 C15 C14 -177.3(4) . .
Rh2 C11 C15 C14 61.7(3) . .
C12 C11 C15 C20 179.7(4) . .
C16 C11 C15 C20 0.8(7) . .
Rh2 C11 C15 C20 -120.2(4) . .
C12 C11 C15 Rh2 -60.1(3) . .
C16 C11 C15 Rh2 121.0(4) . .
C13 C14 C15 C11 -0.8(5) . .
C19 C14 C15 C11 174.9(4) . .
Rh2 C14 C15 C11 -62.6(3) . .
C13 C14 C15 C20 -178.9(4) . .
C19 C14 C15 C20 -3.2(7) . .
Rh2 C14 C15 C20 119.2(4) . .
C13 C14 C15 Rh2 61.8(3) . .
C19 C14 C15 Rh2 -122.5(4) . .
C12 Rh2 C15 C11 37.2(3) . .
C14 Rh2 C15 C11 117.3(4) . .
C13 Rh2 C15 C11 80.2(3) . .
S1 Rh2 C15 C11 -56.6(3) . .
S2 Rh2 C15 C11 120.5(3) 2 .
S2 Rh2 C15 C11 -148.7(3) . .
C12 Rh2 C15 C14 -80.1(3) . .
C13 Rh2 C15 C14 -37.2(2) . .
C11 Rh2 C15 C14 -117.3(4) . .
S1 Rh2 C15 C14 -173.92(19) . .
S2 Rh2 C15 C14 3.1(4) 2 .
S2 Rh2 C15 C14 94.0(2) . .
C12 Rh2 C15 C20 161.3(5) . .
C14 Rh2 C15 C20 -118.7(5) . .
C13 Rh2 C15 C20 -155.8(5) . .
C11 Rh2 C15 C20 124.0(6) . .
S1 Rh2 C15 C20 67.4(4) . .
S2 Rh2 C15 C20 -115.5(4) 2 .
S2 Rh2 C15 C20 -24.7(4) . .
C26 C21 C22 C23 1.4(6) . .
B1 C21 C22 C23 174.0(3) . .
C21 C22 C23 C24 0.0(6) . .
C21 C22 C23 C27 -176.7(4) . .
C22 C23 C24 C25 -1.2(6) . .
C27 C23 C24 C25 175.5(4) . .
C23 C24 C25 C26 0.8(6) . .
C23 C24 C25 C28 179.0(4) . .
C24 C25 C26 C21 0.7(6) . .
C28 C25 C26 C21 -177.6(4) . .
C22 C21 C26 C25 -1.7(6) . .
B1 C21 C26 C25 -174.3(3) . .
C24 C23 C27 F1 -109.1(5) . .
C22 C23 C27 F1 67.7(5) . .
C24 C23 C27 F3 11.7(6) . .
C22 C23 C27 F3 -171.6(4) . .
C24 C23 C27 F2 131.6(4) . .
C22 C23 C27 F2 -51.7(6) . .
C26 C25 C28 F5 -160.7(4) . .
C24 C25 C28 F5 21.0(6) . .
C26 C25 C28 F6 -38.5(6) . .
C24 C25 C28 F6 143.2(4) . .
C26 C25 C28 F4 79.6(5) . .
C24 C25 C28 F4 -98.7(5) . .
C34 C29 C30 C31 0.1(5) . .
B1 C29 C30 C31 171.0(3) . .
C29 C30 C31 C32 1.4(6) . .
C29 C30 C31 C35 -178.1(3) . .
C30 C31 C32 C33 -1.6(6) . .
C35 C31 C32 C33 178.0(3) . .
C31 C32 C33 C34 0.3(6) . .
C31 C32 C33 C36 -179.7(4) . .
C32 C33 C34 C29 1.3(6) . .
C36 C33 C34 C29 -178.8(4) . .
C30 C29 C34 C33 -1.4(5) . .
B1 C29 C34 C33 -172.2(3) . .
C32 C31 C35 F9 78.0(5) . .
C30 C31 C35 F9 -102.4(5) . .
C32 C31 C35 F7 -159.9(4) . .
C30 C31 C35 F7 19.7(5) . .
C32 C31 C35 F8 -42.0(5) . .
C30 C31 C35 F8 137.6(4) . .
C32 C33 C36 F11 6.6(6) . .
C34 C33 C36 F11 -173.4(4) . .
C32 C33 C36 F10 129.8(4) . .
C34 C33 C36 F10 -50.2(6) . .
C32 C33 C36 F12 -112.6(5) . .
C34 C33 C36 F12 67.5(5) . .
C22 C21 B1 C21 38.7(3) . 2_554
C26 C21 B1 C21 -149.3(4) . 2_554
C22 C21 B1 C29 154.3(4) . 2_554
C26 C21 B1 C29 -33.6(5) . 2_554
C22 C21 B1 C29 -83.2(4) . .
C26 C21 B1 C29 88.8(4) . .
C34 C29 B1 C21 -32.7(5) . 2_554
C30 C29 B1 C21 157.1(3) . 2_554
C34 C29 B1 C21 88.6(3) . .
C30 C29 B1 C21 -81.7(4) . .
C34 C29 B1 C29 -149.0(4) . 2_554
C30 C29 B1 C29 40.8(3) . 2_554
